data_2023109
loop_
_publ_author_name
'Klecker, Christopher Jan'
'Reuter, Hans'

_publ_section_title
;
 Dimeric ethyltin(IV)--dibromide--hydroxide--N,N-dimethylformamide
;
_journal_coeditor_code YY2010
_journal_issue 5
_journal_name_full 'Acta Crystallographica Section E Crystallographic Communications'
_journal_paper_doi 10.1107/S2056989024003268
_journal_volume 80
_journal_year 2024
_chemical_formula_iupac '[Sn2 Br4 (C2 H5)2 (O H)2 (C3 H7 N O)2]'
_chemical_formula_moiety 'C10 H26 Br4 N2 O4 Sn2'
_chemical_formula_sum 'C10 H26 Br4 N2 O4 Sn2'
_chemical_formula_weight 795.35
_chemical_name_systematic
;
Di-\m-hydroxido-bis[dibromido(dimethylformamide-\k<i>O</i>)ethyltin(IV)]
;
_space_group_crystal_system monoclinic
_space_group_IT_number 14
_space_group_name_Hall '-P 2ybc'
_space_group_name_H-M_alt 'P 1 21/c 1'
_atom_sites_solution_hydrogens mixed
_atom_sites_solution_primary direct
_audit_creation_method SHELXL-2014/7
_cell_angle_alpha 90
_cell_angle_beta 100.812(2)
_cell_angle_gamma 90
_cell_formula_units_Z 2
_cell_length_a 7.0415(3)
_cell_length_b 17.9349(8)
_cell_length_c 9.0148(5)
_cell_measurement_reflns_used 9635
_cell_measurement_temperature 100(2)
_cell_measurement_theta_max 29.08
_cell_measurement_theta_min 2.94
_cell_volume 1118.26(9)
_computing_cell_refinement
;
SAINT (Bruker, 2009)
;
_computing_data_collection
;
APEX2 (Bruker, 2009)
;
_computing_data_reduction
;
SAINT (Bruker, 2009)
;
_computing_molecular_graphics
;
DIAMOND (Brandenburg, 2006) and Mercury (Macrae <i>et al.</i>,
2020)
;
_computing_publication_material
;
publCIF (Westrip, 2010)
;
_computing_structure_refinement
;
SHELXL2014 (Sheldrick, 2015)
;
_computing_structure_solution
;
SHELXS97 (Sheldrick 2008)
;
_diffrn_ambient_temperature 100(2)
_diffrn_measured_fraction_theta_full 0.997
_diffrn_measured_fraction_theta_max 0.995
_diffrn_measurement_device_type 'Bruker APEXII CCD'
_diffrn_measurement_method '\f and \w scans'
_diffrn_radiation_type MoK\a
_diffrn_radiation_wavelength 0.71073
_diffrn_reflns_av_R_equivalents 0.0366
_diffrn_reflns_av_unetI/netI 0.0125
_diffrn_reflns_limit_h_max 9
_diffrn_reflns_limit_h_min -9
_diffrn_reflns_limit_k_max 23
_diffrn_reflns_limit_k_min -23
_diffrn_reflns_limit_l_max 11
_diffrn_reflns_limit_l_min -11
_diffrn_reflns_number 84799
_diffrn_reflns_theta_full 25.242
_diffrn_reflns_theta_max 27.998
_diffrn_reflns_theta_min 2.945
_exptl_absorpt_coefficient_mu 9.393
_exptl_absorpt_correction_T_max 0.723
_exptl_absorpt_correction_T_min 0.514
_exptl_absorpt_correction_type multi-scan
_exptl_absorpt_process_details
;
(SADABS; Krause <i>et al.</i>,  2015)
;
_exptl_crystal_colour colourless
_exptl_crystal_density_diffrn 2.362
_exptl_crystal_description plate
_exptl_crystal_F_000 744
_exptl_crystal_size_max 0.264
_exptl_crystal_size_mid 0.164
_exptl_crystal_size_min 0.118
_refine_diff_density_max 1.074
_refine_diff_density_min -0.499
_refine_ls_extinction_coef 0.00097(16)
_refine_ls_extinction_expression Fc^*^=kFc[1+0.001xFc^2^\l^3^/sin(2\q)]^-1/4^
_refine_ls_extinction_method
;
SHELXL2014 (Sheldrick, 2015)
;
_refine_ls_goodness_of_fit_ref 1.067
_refine_ls_hydrogen_treatment refU
_refine_ls_matrix_type full
_refine_ls_number_parameters 107
_refine_ls_number_reflns 2687
_refine_ls_number_restraints 0
_refine_ls_restrained_S_all 1.067
_refine_ls_R_factor_all 0.0220
_refine_ls_R_factor_gt 0.0181
_refine_ls_shift/su_max 0.002
_refine_ls_shift/su_mean 0.000
_refine_ls_structure_factor_coef Fsqd
_refine_ls_weighting_details 'w=1/[\s^2^(Fo^2^)+(0.0201P)^2^+2.2958P] where P=(Fo^2^+2Fc^2^)/3'
_refine_ls_weighting_scheme calc
_refine_ls_wR_factor_gt 0.0448
_refine_ls_wR_factor_ref 0.0461
_reflns_number_gt 2455
_reflns_number_total 2687
_reflns_threshold_expression 'I > 2\s(I)'
_cod_data_source_file yy2010.cif
_cod_data_source_block I
_cod_original_sg_symbol_H-M 'P 21/c'
_cod_database_code 2023109
_shelx_space_group_comment
;
The symmetry employed for this shelxl refinement is uniquely defined
by the following loop, which should always be used as a source of
symmetry information in preference to the above space-group names.
They are only intended as comments.
;
_shelx_estimated_absorpt_t_min 0.191
_shelx_estimated_absorpt_t_max 0.404

loop_
_space_group_symop_operation_xyz
'x, y, z'
'-x, y+1/2, -z+1/2'
'-x, -y, -z'
'x, -y-1/2, z-1/2'

loop_
_atom_site_type_symbol
_atom_site_label
_atom_site_fract_x
_atom_site_fract_y
_atom_site_fract_z
_atom_site_U_iso_or_equiv
_atom_site_adp_type
_atom_site_calc_flag
_atom_site_occupancy
_atom_site_disorder_assembly
_atom_site_disorder_group
Sn Sn1 0.13007(2) 0.55518(2) 0.14030(2) 0.01599(6) Uani d 1 . .
C C1 0.0660(3) 0.59933(18) 0.3566(3) 0.0203(6) Uani d 1 . .
H H11 0.0714 0.6534 0.3552 0.078(7) Uiso calc 1 . .
H H12 -0.0642 0.5850 0.3656 0.078(7) Uiso calc 1 . .
C C2 0.2042(6) 0.5712(3) 0.4897(4) 0.0549(12) Uani d 1 . .
H H21 0.2043 0.5177 0.4886 0.078(7) Uiso calc 1 . .
H H22 0.1660 0.5885 0.5805 0.078(7) Uiso calc 1 . .
H H23 0.3316 0.5892 0.4861 0.078(7) Uiso calc 1 . .
Br Br1 0.50184(4) 0.58619(2) 0.17646(3) 0.02061(8) Uani d 1 . .
Br Br2 0.04385(4) 0.67775(2) -0.00891(4) 0.02626(8) Uani d 1 . .
O O1 0.1412(2) 0.49890(10) -0.0585(2) 0.0179(4) Uani d 1 . .
H H1 0.2590 0.4824 -0.0870 0.051(12) Uiso d 1 . .
O O2 0.2199(3) 0.44926(11) 0.2493(2) 0.0226(4) Uani d 1 . .
N N1 0.3916(4) 0.34269(14) 0.2843(3) 0.0251(5) Uani d 1 . .
C C3 0.3503(4) 0.40693(15) 0.2192(3) 0.0204(5) Uani d 1 . .
H H3 0.4204 0.4223 0.1469 0.056(5) Uiso calc 1 . .
C C4 0.2812(6) 0.3145(2) 0.3939(5) 0.0461(10) Uani d 1 . .
H H41 0.3403 0.3310 0.4933 0.056(5) Uiso calc 1 . .
H H42 0.2795 0.2610 0.3910 0.056(5) Uiso calc 1 . .
H H43 0.1512 0.3331 0.3697 0.056(5) Uiso calc 1 . .
C C5 0.5454(5) 0.29569(19) 0.2467(4) 0.0390(8) Uani d 1 . .
H H51 0.6023 0.3198 0.1705 0.056(5) Uiso calc 1 . .
H H52 0.4924 0.2485 0.2095 0.056(5) Uiso calc 1 . .
H H53 0.6425 0.2880 0.3354 0.056(5) Uiso calc 1 . .

loop_
_atom_site_aniso_label
_atom_site_aniso_U_11
_atom_site_aniso_U_22
_atom_site_aniso_U_33
_atom_site_aniso_U_12
_atom_site_aniso_U_13
_atom_site_aniso_U_23
Sn1 0.01125(9) 0.01715(10) 0.01884(10) 0.00173(6) 0.00092(7) -0.00585(7)
C1 0.0071(10) 0.0454(17) 0.0086(12) 0.0054(11) 0.0023(9) -0.0085(11)
C2 0.039(2) 0.099(4) 0.0262(19) 0.000(2) 0.0046(16) -0.019(2)
Br1 0.01178(12) 0.02018(14) 0.02940(16) 0.00052(9) 0.00265(10) -0.00779(11)
Br2 0.02073(14) 0.01634(14) 0.03855(18) 0.00282(10) -0.00257(12) -0.00237(11)
O1 0.0115(8) 0.0210(10) 0.0212(10) 0.0010(7) 0.0031(7) -0.0074(8)
O2 0.0190(9) 0.0265(10) 0.0218(10) 0.0020(8) 0.0024(8) 0.0001(8)
N1 0.0238(12) 0.0240(13) 0.0248(13) -0.0017(10) -0.0028(10) 0.0061(10)
C3 0.0200(13) 0.0194(13) 0.0195(14) -0.0023(10) -0.0020(11) -0.0005(11)
C4 0.047(2) 0.046(2) 0.046(2) -0.0021(17) 0.0109(18) 0.0257(18)
C5 0.0422(19) 0.0231(16) 0.048(2) 0.0112(14) -0.0003(16) 0.0047(15)

loop_
_atom_type_symbol
_atom_type_description
_atom_type_scat_dispersion_real
_atom_type_scat_dispersion_imag
_atom_type_scat_source
C C 0.0033 0.0016 'International Tables Vol C Tables 4.2.6.8 and 6.1.1.4'
H H 0.0000 0.0000 'International Tables Vol C Tables 4.2.6.8 and 6.1.1.4'
N N 0.0061 0.0033 'International Tables Vol C Tables 4.2.6.8 and 6.1.1.4'
O O 0.0106 0.0060 'International Tables Vol C Tables 4.2.6.8 and 6.1.1.4'
Br Br -0.2901 2.4595 'International Tables Vol C Tables 4.2.6.8 and 6.1.1.4'
Sn Sn -0.6537 1.4246 'International Tables Vol C Tables 4.2.6.8 and 6.1.1.4'

loop_
_geom_angle_atom_site_label_1
_geom_angle_atom_site_label_2
_geom_angle_atom_site_label_3
_geom_angle_site_symmetry_1
_geom_angle_site_symmetry_3
_geom_angle
_geom_angle_publ_flag
O1 Sn1 O1 . 3_565 70.01(8) yes
O1 Sn1 O2 . . 84.87(8) ?
O1 Sn1 O2 3_565 . 85.71(7) ?
O1 Sn1 C1 . . 167.78(9) ?
O1 Sn1 C1 3_565 . 98.51(8) ?
O2 Sn1 C1 . . 90.26(10) ?
O1 Sn1 Br2 . . 90.42(5) ?
O1 Sn1 Br2 3_565 . 95.65(5) ?
O2 Sn1 Br2 . . 174.34(5) ?
C1 Sn1 Br2 . . 94.97(8) ?
O1 Sn1 Br1 . . 90.69(5) ?
O1 Sn1 Br1 3_565 . 159.59(5) ?
O2 Sn1 Br1 . . 86.02(5) ?
C1 Sn1 Br1 . . 100.16(7) ?
Br2 Sn1 Br1 . . 90.900(11) ?
C2 C1 Sn1 . . 112.1(2) ?
C2 C1 H11 . . 109.2 ?
Sn1 C1 H11 . . 109.2 ?
C2 C1 H12 . . 109.2 ?
Sn1 C1 H12 . . 109.2 ?
H11 C1 H12 . . 107.9 ?
C1 C2 H21 . . 109.5 ?
C1 C2 H22 . . 109.5 ?
H21 C2 H22 . . 109.5 ?
C1 C2 H23 . . 109.5 ?
H21 C2 H23 . . 109.5 ?
H22 C2 H23 . . 109.5 ?
Sn1 O1 Sn1 . 3_565 109.99(8) yes
Sn1 O1 H1 . . 123.8 ?
Sn1 O1 H1 3_565 . 121.8 ?
C3 O2 Sn1 . . 126.16(18) ?
C3 N1 C4 . . 120.7(3) ?
C3 N1 C5 . . 121.2(3) ?
C4 N1 C5 . . 118.0(3) ?
O2 C3 N1 . . 123.1(3) ?
O2 C3 H3 . . 118.4 ?
N1 C3 H3 . . 118.4 ?
N1 C4 H41 . . 109.5 ?
N1 C4 H42 . . 109.5 ?
H41 C4 H42 . . 109.5 ?
N1 C4 H43 . . 109.5 ?
H41 C4 H43 . . 109.5 ?
H42 C4 H43 . . 109.5 ?
N1 C5 H51 . . 109.5 ?
N1 C5 H52 . . 109.5 ?
H51 C5 H52 . . 109.5 ?
N1 C5 H53 . . 109.5 ?
H51 C5 H53 . . 109.5 ?
H52 C5 H53 . . 109.5 ?

loop_
_geom_bond_atom_site_label_1
_geom_bond_atom_site_label_2
_geom_bond_site_symmetry_2
_geom_bond_distance
_geom_bond_publ_flag
Sn1 O1 . 2.071(2) yes
Sn1 O1 3_565 2.146(2) yes
Sn1 O2 . 2.177(2) ?
Sn1 C1 . 2.228(2) ?
Sn1 Br2 . 2.5893(4) yes
Sn1 Br1 . 2.6360(3) yes
C1 C2 . 1.485(5) ?
C1 H11 . 0.9700 ?
C1 H12 . 0.9700 ?
C2 H21 . 0.9600 ?
C2 H22 . 0.9600 ?
C2 H23 . 0.9600 ?
O1 Sn1 3_565 2.146(2) ?
O1 H1 . 0.9600 ?
O2 C3 . 1.260(3) ?
N1 C3 . 1.301(4) ?
N1 C4 . 1.457(4) ?
N1 C5 . 1.461(4) ?
C3 H3 . 0.9300 ?
C4 H41 . 0.9600 ?
C4 H42 . 0.9600 ?
C4 H43 . 0.9600 ?
C5 H51 . 0.9600 ?
C5 H52 . 0.9600 ?
C5 H53 . 0.9600 ?

loop_
_geom_hbond_atom_site_label_D
_geom_hbond_atom_site_label_H
_geom_hbond_atom_site_label_A
_geom_hbond_site_symmetry_A
_geom_hbond_distance_DH
_geom_hbond_distance_HA
_geom_hbond_distance_DA
_geom_hbond_angle_DHA
O1 H1 Br1 3_665 0.96 2.35 3.283(2) 164.8
